data_7056070
loop_
_publ_author_name
'Liu, Yu-Ling'
'Wu, De-Hong'
'Wang, Zhongxia'
'Zhang, Yi'

_publ_section_title
;
 Switchings of dielectric constant, second harmonic generation and
 polarization in a polar hybrid cyanometallate crystal
;
_journal_issue 8
_journal_name_full 'New J. Chem.'
_journal_page_first 3211
_journal_paper_doi 10.1039/C6NJ03973A
_journal_volume 41
_journal_year 2017
_chemical_formula_moiety 'C6 Co N6, 2(C3 H4 N S), H3 O'
_chemical_formula_sum 'C12 H11 Co N8 O S2'
_chemical_formula_weight 406.34
_space_group_crystal_system orthorhombic
_space_group_IT_number 33
_space_group_name_Hall 'P 2c -2n'
_space_group_name_H-M_alt 'P n a 21'
_symmetry_space_group_name_Hall 'P 2c -2n'
_symmetry_space_group_name_H-M 'P n a 21'
_atom_sites_solution_hydrogens mixed
_audit_creation_method SHELXL-2014/7
_audit_update_record
;
2017-03-17 deposited with the CCDC.
2017-03-19 downloaded from the CCDC.
;
_cell_angle_alpha 90
_cell_angle_beta 90
_cell_angle_gamma 90
_cell_formula_units_Z 4
_cell_length_a 15.033(14)
_cell_length_b 8.920(10)
_cell_length_c 13.208(12)
_cell_measurement_reflns_used 480
_cell_measurement_temperature 293(2)
_cell_measurement_theta_max 27.4855
_cell_measurement_theta_min 1.5415
_cell_volume 1771(3)
_computing_data_collection 'CrystalClear (Rigaku Inc., 2008)'
_computing_molecular_graphics 'Bruker SHELXTL'
_computing_publication_material 'Bruker SHELXTL'
_computing_structure_refinement 'SHELXL-2014/7 (Sheldrick, 2014)'
_computing_structure_solution 'SHELXL-2014/7 (Sheldrick, 2014)'
_diffrn_ambient_temperature 293(2)
_diffrn_detector_area_resol_mean 28.6533
_diffrn_measured_fraction_theta_full 0.995
_diffrn_measured_fraction_theta_max 0.994
_diffrn_measurement_device_type 'Saturn724+ (4x4 bin mode)'
_diffrn_measurement_method CCD_Profile_fitting
_diffrn_radiation_type MoK\a
_diffrn_radiation_wavelength 0.71073
_diffrn_reflns_av_R_equivalents 0.0446
_diffrn_reflns_av_unetI/netI 0.0505
_diffrn_reflns_Laue_measured_fraction_full 0.995
_diffrn_reflns_Laue_measured_fraction_max 0.994
_diffrn_reflns_limit_h_max 18
_diffrn_reflns_limit_h_min -19
_diffrn_reflns_limit_k_max 11
_diffrn_reflns_limit_k_min -11
_diffrn_reflns_limit_l_max 17
_diffrn_reflns_limit_l_min -17
_diffrn_reflns_number 12203
_diffrn_reflns_point_group_measured_fraction_full 0.995
_diffrn_reflns_point_group_measured_fraction_max 0.995
_diffrn_reflns_theta_full 25.242
_diffrn_reflns_theta_max 27.485
_diffrn_reflns_theta_min 2.655
_exptl_absorpt_coefficient_mu 1.221
_exptl_absorpt_correction_T_max 1.0000
_exptl_absorpt_correction_T_min 0.8242
_exptl_absorpt_correction_type multi-scan
_exptl_absorpt_process_details
;   Higashi, T.(1995). Program for Absorption Correction.
    Rigaku Corporation, Tokyo, Japan. 
;
_exptl_crystal_colour light-yellow
_exptl_crystal_density_diffrn 1.524
_exptl_crystal_description block
_exptl_crystal_F_000 692
_exptl_crystal_size_max 0.3500
_exptl_crystal_size_mid 0.2300
_exptl_crystal_size_min 0.2000
_refine_diff_density_max 1.249
_refine_diff_density_min -1.126
_refine_diff_density_rms 0.141
_refine_ls_abs_structure_details
;
 Refined as an inversion twin.
;
_refine_ls_abs_structure_Flack 0.09(7)
_refine_ls_extinction_method none
_refine_ls_goodness_of_fit_ref 1.153
_refine_ls_hydrogen_treatment constr
_refine_ls_matrix_type full
_refine_ls_number_parameters 249
_refine_ls_number_reflns 4032
_refine_ls_number_restraints 163
_refine_ls_restrained_S_all 1.238
_refine_ls_R_factor_all 0.1095
_refine_ls_R_factor_gt 0.0955
_refine_ls_shift/su_max 0.000
_refine_ls_shift/su_mean 0.000
_refine_ls_structure_factor_coef Fsqd
_refine_ls_weighting_details 'w=1/[\s^2^(Fo^2^)+(0.2000P)^2^] where P=(Fo^2^+2Fc^2^)/3'
_refine_ls_weighting_scheme calc
_refine_ls_wR_factor_gt 0.2817
_refine_ls_wR_factor_ref 0.2975
_reflns_Friedel_coverage 0.917
_reflns_Friedel_fraction_full 0.995
_reflns_Friedel_fraction_max 0.995
_reflns_number_gt 3233
_reflns_number_total 4032
_reflns_threshold_expression 'I > 2\s(I)'
_cod_data_source_file c6nj03973a2.cif
_cod_data_source_block 293K
_cod_depositor_comments
;
The following automatic conversions were performed:

'_exptl_absorpt_correction_type' value 'Multi-scan' changed to
'multi-scan' according to
/home/data/users/saulius/crontab/automatic-downloads/rss-feeds/RSC/lib/dictionaries/cif_core.dic
dictionary named 'cif_core.dic' version 2.4.2 from 2011-04-26.

Automatic conversion script
Id: cif_fix_values 4973 2017-02-22 13:04:09Z antanas 

 Adding full bibliography for 7056069--7056070.cif.
;
_cod_database_code 7056070
_shelx_shelxl_version_number 2014/7
_shelx_space_group_comment
;
The symmetry employed for this shelxl refinement is uniquely defined
by the following loop, which should always be used as a source of
symmetry information in preference to the above space-group names.
They are only intended as comments.
;

loop_
_space_group_symop_operation_xyz
'x, y, z'
'-x, -y, z+1/2'
'x+1/2, -y+1/2, z'
'-x+1/2, y+1/2, z+1/2'

loop_
_atom_site_label
_atom_site_type_symbol
_atom_site_fract_x
_atom_site_fract_y
_atom_site_fract_z
_atom_site_U_iso_or_equiv
_atom_site_adp_type
_atom_site_occupancy
_atom_site_site_symmetry_order
_atom_site_calc_flag
_atom_site_refinement_flags_posn
_atom_site_refinement_flags_adp
_atom_site_refinement_flags_occupancy
_atom_site_disorder_assembly
_atom_site_disorder_group
C1 C 0.6100(7) 0.1725(13) 0.2780(10) 0.053(2) Uani 1 1 d . . . . .
C3 C 0.6202(8) -0.1224(13) 0.2752(11) 0.057(3) Uani 1 1 d . . . . .
C4 C 0.7267(7) -0.1211(12) 0.1134(11) 0.052(2) Uani 1 1 d . . . . .
C5 C 0.7713(7) 0.0360(12) 0.2780(10) 0.049(2) Uani 1 1 d . . . . .
C6 C 0.7168(6) 0.1898(12) 0.1142(9) 0.047(2) Uani 1 1 d . . . . .
N7 N 0.496(2) 0.402(5) 0.009(4) 0.093(4) Uani 0.37 1 d . U P A 1
H7A H 0.4889 0.3336 -0.0364 0.111 Uiso 0.37 1 calc R U P A 1
C7 C 0.442(3) 0.415(4) 0.099(3) 0.081(4) Uani 0.37 1 d D U P A 1
H7 H 0.3955 0.3514 0.1168 0.097 Uiso 0.37 1 calc R U P A 1
S1 S 0.4775(14) 0.562(2) 0.1662(16) 0.121(3) Uani 0.37 1 d D U P A 1
C8 C 0.555(3) 0.593(7) 0.077(4) 0.105(4) Uani 0.37 1 d D U P A 1
H8 H 0.5941 0.6729 0.0842 0.126 Uiso 0.37 1 calc R U P A 1
C9 C 0.561(3) 0.514(5) 0.003(4) 0.095(5) Uani 0.37 1 d . U P A 1
H9 H 0.6022 0.5256 -0.0494 0.114 Uiso 0.37 1 calc R U P A 1
N7' N 0.4567(13) 0.413(3) 0.019(2) 0.093(4) Uani 0.63 1 d D U P B 2
H7A' H 0.4298 0.3558 -0.0234 0.111 Uiso 0.63 1 calc R U P B 2
C7' C 0.4638(15) 0.383(2) 0.120(2) 0.081(4) Uani 0.63 1 d D U P B 2
H7' H 0.4411 0.2996 0.1533 0.097 Uiso 0.63 1 calc R U P B 2
S1' S 0.5200(8) 0.5209(13) 0.1718(11) 0.121(3) Uani 0.63 1 d D U P B 2
C8' C 0.5373(17) 0.622(3) 0.070(2) 0.105(4) Uani 0.63 1 d D U P B 2
H8' H 0.5681 0.7127 0.0667 0.126 Uiso 0.63 1 calc R U P B 2
C9' C 0.4985(15) 0.550(3) -0.009(2) 0.095(5) Uani 0.63 1 d D U P B 2
H9' H 0.4991 0.5871 -0.0746 0.114 Uiso 0.63 1 calc R U P B 2
N8 N 0.866(2) 0.668(4) 0.336(2) 0.058(3) Uani 0.37 1 d D U P C 1
H8A H 0.8823 0.7598 0.3337 0.070 Uiso 0.37 1 calc R U P C 1
C10 C 0.776(3) 0.608(3) 0.335(2) 0.086(4) Uani 0.37 1 d D U P C 1
H10 H 0.7238 0.6647 0.3323 0.104 Uiso 0.37 1 calc R U P C 1
S2 S 0.7807(11) 0.414(2) 0.3395(12) 0.111(2) Uani 0.37 1 d D U P C 1
C11 C 0.8862(18) 0.399(4) 0.342(2) 0.071(4) Uani 0.37 1 d D U P C 1
H11 H 0.9204 0.3121 0.3449 0.085 Uiso 0.37 1 calc R U P C 1
C12 C 0.915(3) 0.548(3) 0.340(2) 0.065(4) Uani 0.37 1 d D U P C 1
H12 H 0.9765 0.5631 0.3413 0.078 Uiso 0.37 1 calc R U P C 1
N8' N 0.8872(12) 0.641(2) 0.3363(15) 0.058(3) Uani 0.63 1 d D U P D 2
H8A' H 0.9282 0.7079 0.3359 0.070 Uiso 0.63 1 calc R U P D 2
C10' C 0.8022(14) 0.671(3) 0.3362(13) 0.086(4) Uani 0.63 1 d D U P D 2
H10' H 0.7797 0.7685 0.3357 0.104 Uiso 0.63 1 calc R U P D 2
S2' S 0.7399(7) 0.5221(11) 0.3370(9) 0.111(2) Uani 0.63 1 d D U P D 2
C11' C 0.8383(14) 0.389(2) 0.3376(16) 0.071(4) Uani 0.63 1 d D U P D 2
H11' H 0.8373 0.2850 0.3381 0.085 Uiso 0.63 1 calc R U P D 2
C12' C 0.9059(15) 0.475(2) 0.3373(15) 0.065(4) Uani 0.63 1 d D U P D 2
H12' H 0.9636 0.4369 0.3377 0.078 Uiso 0.63 1 calc R U P D 2
Co1 Co 0.66854(7) 0.02898(12) 0.1934(5) 0.0435(5) Uani 1 1 d . . . . .
N1 N 0.5750(8) 0.2600(13) 0.3251(10) 0.076(4) Uani 1 1 d . . . . .
N2 N 0.4972(8) 0.0049(14) 0.0687(14) 0.070(3) Uani 1 1 d . . . . .
N3 N 0.5906(8) -0.2172(16) 0.3236(11) 0.079(3) Uani 1 1 d . . . . .
N4 N 0.7608(7) -0.2165(12) 0.0714(10) 0.063(2) Uani 1 1 d . . . . .
N5 N 0.8335(6) 0.0387(16) 0.3279(12) 0.073(4) Uani 1 1 d . . . . .
N6 N 0.7468(7) 0.2883(12) 0.0737(11) 0.064(2) Uani 1 1 d . . . . .
O1 O 0.8325(5) 0.5290(9) 0.0151(9) 0.054(2) Uani 1 1 d . . . . .
H1A H 0.8092 0.6106 0.0359 0.064 Uiso 1 1 d R U . . .
H1B H 0.8029 0.4548 0.0379 0.064 Uiso 1 1 d R U . . .
H1C H 0.8853 0.5230 0.0373 0.064 Uiso 1 1 d R U . . .
C2 C 0.5635(9) 0.0191(13) 0.1120(12) 0.060(3) Uani 1 1 d . . . . .

loop_
_atom_site_aniso_label
_atom_site_aniso_U_11
_atom_site_aniso_U_22
_atom_site_aniso_U_33
_atom_site_aniso_U_23
_atom_site_aniso_U_13
_atom_site_aniso_U_12
C1 0.056(5) 0.042(6) 0.062(6) 0.007(5) -0.005(5) 0.004(4)
C3 0.066(6) 0.045(6) 0.060(7) -0.011(5) 0.000(5) -0.015(5)
C4 0.051(5) 0.043(5) 0.063(6) -0.007(5) -0.002(5) -0.009(4)
C5 0.041(5) 0.050(6) 0.057(6) 0.003(4) 0.004(5) -0.003(4)
C6 0.049(5) 0.044(5) 0.048(5) 0.002(4) -0.007(4) 0.000(4)
N7 0.125(10) 0.075(7) 0.078(7) -0.007(6) -0.009(9) -0.056(8)
C7 0.113(8) 0.064(7) 0.065(7) -0.001(6) 0.006(7) -0.065(6)
S1 0.146(6) 0.110(5) 0.107(4) -0.004(4) -0.014(4) -0.021(4)
C8 0.141(9) 0.075(8) 0.098(7) -0.009(7) -0.003(8) -0.053(7)
C9 0.137(10) 0.072(8) 0.077(8) 0.002(7) -0.007(9) -0.057(8)
N7' 0.125(10) 0.075(7) 0.078(7) -0.007(6) -0.009(9) -0.056(8)
C7' 0.113(8) 0.064(7) 0.065(7) -0.001(6) 0.006(7) -0.065(6)
S1' 0.146(6) 0.110(5) 0.107(4) -0.004(4) -0.014(4) -0.021(4)
C8' 0.141(9) 0.075(8) 0.098(7) -0.009(7) -0.003(8) -0.053(7)
C9' 0.137(10) 0.072(8) 0.077(8) 0.002(7) -0.007(9) -0.057(8)
N8 0.052(8) 0.040(7) 0.084(6) -0.009(5) 0.007(6) 0.001(6)
C10 0.088(8) 0.061(8) 0.109(8) -0.007(7) 0.000(7) -0.007(7)
S2 0.110(5) 0.095(4) 0.129(5) -0.003(4) -0.007(4) -0.004(3)
C11 0.082(8) 0.042(6) 0.089(7) 0.003(6) -0.002(7) 0.018(7)
C12 0.073(7) 0.043(8) 0.080(7) 0.007(7) 0.000(6) 0.011(7)
N8' 0.052(8) 0.040(7) 0.084(6) -0.009(5) 0.007(6) 0.001(6)
C10' 0.088(8) 0.061(8) 0.109(8) -0.007(7) 0.000(7) -0.007(7)
S2' 0.110(5) 0.095(4) 0.129(5) -0.003(4) -0.007(4) -0.004(3)
C11' 0.082(8) 0.042(6) 0.089(7) 0.003(6) -0.002(7) 0.018(7)
C12' 0.073(7) 0.043(8) 0.080(7) 0.007(7) 0.000(6) 0.011(7)
Co1 0.0438(7) 0.0362(7) 0.0504(7) -0.0071(8) 0.0037(7) -0.0013(4)
N1 0.097(8) 0.069(8) 0.063(6) -0.014(6) 0.007(5) 0.034(7)
N2 0.064(6) 0.063(6) 0.084(8) -0.007(6) -0.022(6) -0.004(5)
N3 0.089(8) 0.070(7) 0.077(7) 0.003(6) 0.012(6) -0.017(7)
N4 0.071(6) 0.044(5) 0.074(6) -0.006(5) 0.003(5) 0.011(4)
N5 0.057(7) 0.094(11) 0.069(8) 0.008(6) -0.017(5) -0.010(5)
N6 0.071(6) 0.045(5) 0.075(6) 0.004(5) 0.001(5) -0.010(5)
O1 0.056(5) 0.046(5) 0.059(5) -0.005(3) -0.008(3) -0.006(3)
C2 0.066(7) 0.046(6) 0.066(7) -0.013(5) -0.005(6) 0.002(5)

loop_
_atom_type_symbol
_atom_type_description
_atom_type_scat_dispersion_real
_atom_type_scat_dispersion_imag
_atom_type_scat_source
C C 0.0033 0.0016 'International Tables Vol C Tables 4.2.6.8 and 6.1.1.4'
H H 0.0000 0.0000 'International Tables Vol C Tables 4.2.6.8 and 6.1.1.4'
Cl Cl 0.1484 0.1585 'International Tables Vol C Tables 4.2.6.8 and 6.1.1.4'
Co Co 0.3494 0.9721 'International Tables Vol C Tables 4.2.6.8 and 6.1.1.4'
K K 0.2009 0.2494 'International Tables Vol C Tables 4.2.6.8 and 6.1.1.4'
Mg Mg 0.0486 0.0363 'International Tables Vol C Tables 4.2.6.8 and 6.1.1.4'
N N 0.0061 0.0033 'International Tables Vol C Tables 4.2.6.8 and 6.1.1.4'
O O 0.0106 0.0060 'International Tables Vol C Tables 4.2.6.8 and 6.1.1.4'
S S 0.1246 0.1234 'International Tables Vol C Tables 4.2.6.8 and 6.1.1.4'

loop_
_geom_angle_atom_site_label_1
_geom_angle_atom_site_label_2
_geom_angle_atom_site_label_3
_geom_angle
N1 C1 Co1 177.7(11)
N3 C3 Co1 178.6(11)
N4 C4 Co1 175.4(12)
N5 C5 Co1 179.0(12)
N6 C6 Co1 175.3(11)
C9 N7 C7 112(4)
C9 N7 H7A 123.8
C7 N7 H7A 123.8
N7 C7 S1 109(3)
N7 C7 H7 125.6
S1 C7 H7 125.6
C7 S1 C8 89(3)
C9 C8 S1 122(5)
C9 C8 H8 119.1
S1 C8 H8 119.1
C8 C9 N7 108(5)
C8 C9 H9 125.8
N7 C9 H9 125.8
C7' N7' C9' 113(2)
C7' N7' H7A' 123.7
C9' N7' H7A' 123.7
N7' C7' S1' 107.5(18)
N7' C7' H7' 126.3
S1' C7' H7' 126.3
C7' S1' C8' 98.7(16)
C9' C8' S1' 107(2)
C9' C8' H8' 126.3
S1' C8' H8' 126.3
C8' C9' N7' 114(3)
C8' C9' H9' 123.1
N7' C9' H9' 123.1
C12 N8 C10 103(4)
C12 N8 H8A 128.3
C10 N8 H8A 128.3
N8 C10 S2 109(3)
N8 C10 H10 125.5
S2 C10 H10 125.5
C11 S2 C10 97.2(18)
C12 C11 S2 103(3)
C12 C11 H11 128.3
S2 C11 H11 128.3
N8 C12 C11 127(4)
N8 C12 H12 116.5
C11 C12 H12 116.5
C10' N8' C12' 113(2)
C10' N8' H8A' 123.6
C12' N8' H8A' 123.6
N8' C10' S2' 113(2)
N8' C10' H10' 123.5
S2' C10' H10' 123.5
C10' S2' C11' 93.5(12)
C12' C11' S2' 104.5(16)
C12' C11' H11' 127.8
S2' C11' H11' 127.8
C11' C12' N8' 116.1(19)
C11' C12' H12' 121.9
N8' C12' H12' 121.9
C3 Co1 C5 90.0(5)
C3 Co1 C2 88.3(6)
C5 Co1 C2 178.2(6)
C3 Co1 C1 88.1(5)
C5 Co1 C1 90.5(5)
C2 Co1 C1 88.8(5)
C3 Co1 C4 89.5(5)
C5 Co1 C4 88.7(5)
C2 Co1 C4 92.0(5)
C1 Co1 C4 177.5(5)
C3 Co1 C6 177.6(5)
C5 Co1 C6 89.3(4)
C2 Co1 C6 92.3(5)
C1 Co1 C6 89.6(4)
C4 Co1 C6 92.8(5)
H1A O1 H1B 109.6
H1A O1 H1C 109.0
H1B O1 H1C 108.5
N2 C2 Co1 174.3(14)

loop_
_geom_bond_atom_site_label_1
_geom_bond_atom_site_label_2
_geom_bond_distance
C1 N1 1.128(15)
C1 Co1 1.914(12)
C3 N3 1.150(18)
C3 Co1 1.875(12)
C4 N4 1.138(15)
C4 Co1 1.917(12)
C5 N5 1.144(15)
C5 Co1 1.908(11)
C6 N6 1.124(15)
C6 Co1 1.917(11)
N7 C9 1.40(5)
N7 C7 1.45(7)
N7 H7A 0.8600
C7 S1 1.67(2)
C7 H7 0.9300
S1 C8 1.68(3)
C8 C9 1.21(8)
C8 H8 0.9300
C9 H9 0.9300
N7' C7' 1.37(4)
N7' C9' 1.42(2)
N7' H7A' 0.8600
C7' S1' 1.641(18)
C7' H7' 0.9300
S1' C8' 1.64(2)
C8' C9' 1.35(3)
C8' H8' 0.9300
C9' H9' 0.9300
N8 C12 1.30(2)
N8 C10 1.46(3)
N8 H8A 0.8600
C10 S2 1.74(3)
C10 H10 0.9300
S2 C11 1.59(2)
C11 C12 1.40(3)
C11 H11 0.9300
C12 H12 0.9300
N8' C10' 1.31(2)
N8' C12' 1.51(2)
N8' H8A' 0.8600
C10' S2' 1.63(2)
C10' H10' 0.9300
S2' C11' 1.896(19)
C11' C12' 1.27(2)
C11' H11' 0.9300
C12' H12' 0.9300
Co1 C2 1.913(13)
N2 C2 1.155(17)
O1 H1A 0.8532
O1 H1B 0.8525
O1 H1C 0.8477

loop_
_geom_hbond_atom_site_label_D
_geom_hbond_atom_site_label_H
_geom_hbond_atom_site_label_A
_geom_hbond_distance_DH
_geom_hbond_distance_HA
_geom_hbond_distance_DA
_geom_hbond_angle_DHA
_geom_hbond_site_symmetry_A
N7 H7A N3 0.86 2.43 3.22(5) 152.9 2_654
N7' H7A' N3 0.86 2.39 3.20(3) 156.8 2_654
N8 H8A N5 0.86 2.59 3.35(4) 146.7 1_565
N8' H8A' N3 0.86 2.45 3.14(2) 137.6 3
O1 H1A N4 0.85 1.77 2.620(14) 176.5 1_565
O1 H1B N6 0.85 1.77 2.621(13) 173.4 .
O1 H1C N2 0.85 1.75 2.594(14) 172.2 3

loop_
_geom_torsion_atom_site_label_1
_geom_torsion_atom_site_label_2
_geom_torsion_atom_site_label_3
_geom_torsion_atom_site_label_4
_geom_torsion
C9 N7 C7 S1 0.0(3)
N7 C7 S1 C8 -0.1(2)
C7 S1 C8 C9 0.3(6)
S1 C8 C9 N7 -0.3(8)
C7 N7 C9 C8 0.2(6)
C9' N7' C7' S1' -0.1(3)
N7' C7' S1' C8' -0.2(2)
C7' S1' C8' C9' 0.4(5)
S1' C8' C9' N7' -0.5(7)
C7' N7' C9' C8' 0.4(6)
C12 N8 C10 S2 -0.1(3)
N8 C10 S2 C11 -0.1(2)
C10 S2 C11 C12 0.2(4)
C10 N8 C12 C11 0.4(7)
S2 C11 C12 N8 -0.4(8)
C12' N8' C10' S2' -0.1(3)
N8' C10' S2' C11' 0.0(2)
C10' S2' C11' C12' 0.1(5)
S2' C11' C12' N8' -0.1(7)
C10' N8' C12' C11' 0.2(7)
